data_1559558
loop_
_publ_author_name
'Garg, Shipra'
'Unruh, Daniel K.'
'Krempner, Clemens'

_publ_section_title
;
 Zirconium and hafnium polyhedral oligosilsesquioxane complexes -- green
 homogeneous catalysts in the formation of bio-derived ethers via a
 MPV/etherification reaction cascade
;
_journal_issue 1
_journal_name_full 'Catalysis Science &amp; Technology'
_journal_page_first 211
_journal_page_last 218
_journal_paper_doi 10.1039/D0CY01864C
_journal_volume 11
_journal_year 2021
_chemical_formula_sum 'C68 H156 Hf2 O28 Si14'
_chemical_formula_weight 2172.16
_space_group_IT_number 61
_space_group_name_Hall '-P 2ac 2ab'
_space_group_name_H-M_alt 'P b c a'
_symmetry_cell_setting orthorhombic
_symmetry_Int_Tables_number 61
_symmetry_space_group_name_Hall '-P 2ac 2ab'
_symmetry_space_group_name_H-M 'P b c a'
_atom_sites_solution_hydrogens mixed
_atom_sites_solution_primary dual
_atom_sites_solution_secondary difmap
_audit_creation_date 2019-12-09T15:38:29-00:00
_audit_creation_method 'WinGX routine CIF_UPDATE'
_audit_update_record
;
2020-06-10 deposited with the CCDC.	2020-10-23 downloaded from the CCDC.
;
_cell_angle_alpha 90
_cell_angle_beta 90
_cell_angle_gamma 90
_cell_formula_units_Z 4
_cell_length_a 18.563(4)
_cell_length_b 22.017(4)
_cell_length_c 26.445(5)
_cell_measurement_reflns_used 3750
_cell_measurement_temperature 100(2)
_cell_measurement_theta_max 20.41
_cell_measurement_theta_min 2.28
_cell_volume 10808(4)
_computing_cell_refinement 'Bruker SAINT'
_computing_data_collection 'Bruker APEX2'
_computing_data_reduction 'Bruker SAINT'
_computing_structure_refinement 'SHELXL 2014/7 (Sheldrick, 2014)'
_computing_structure_solution 'SHELXT 2014/5 (Sheldrick, 2014)'
_diffrn_ambient_temperature 100(2)
_diffrn_measured_fraction_theta_full 1
_diffrn_measured_fraction_theta_max 0.999
_diffrn_measurement_device_type 'Bruker APEX-II CCD'
_diffrn_measurement_method '\w scans'
_diffrn_radiation_monochromator graphite
_diffrn_radiation_source 'fine-focus sealed tube'
_diffrn_radiation_type MoK\a
_diffrn_radiation_wavelength 0.71073
_diffrn_reflns_av_R_equivalents 0.1209
_diffrn_reflns_av_unetI/netI 0.0929
_diffrn_reflns_Laue_measured_fraction_full 1
_diffrn_reflns_Laue_measured_fraction_max 0.999
_diffrn_reflns_limit_h_max 22
_diffrn_reflns_limit_h_min -22
_diffrn_reflns_limit_k_max 26
_diffrn_reflns_limit_k_min -21
_diffrn_reflns_limit_l_max 31
_diffrn_reflns_limit_l_min -28
_diffrn_reflns_number 54603
_diffrn_reflns_point_group_measured_fraction_full 1
_diffrn_reflns_point_group_measured_fraction_max 0.999
_diffrn_reflns_theta_full 25.242
_diffrn_reflns_theta_max 25.382
_diffrn_reflns_theta_min 1.54
_exptl_absorpt_coefficient_mu 2.136
_exptl_absorpt_correction_T_max 0.7452
_exptl_absorpt_correction_T_min 0.6912
_exptl_absorpt_correction_type multi-scan
_exptl_absorpt_process_details SADABS
_exptl_crystal_colour colourless
_exptl_crystal_density_diffrn 1.335
_exptl_crystal_description block
_exptl_crystal_F_000 4512
_exptl_crystal_recrystallization_method 'Re-crystallisation from solvent: Hexanes'
_exptl_crystal_size_max 0.065
_exptl_crystal_size_mid 0.065
_exptl_crystal_size_min 0.05
_refine_diff_density_max 0.969
_refine_diff_density_min -0.893
_refine_diff_density_rms 0.122
_refine_ls_extinction_method none
_refine_ls_goodness_of_fit_ref 0.999
_refine_ls_hydrogen_treatment mixed
_refine_ls_matrix_type full
_refine_ls_number_parameters 674
_refine_ls_number_reflns 9914
_refine_ls_number_restraints 939
_refine_ls_restrained_S_all 0.977
_refine_ls_R_factor_all 0.1111
_refine_ls_R_factor_gt 0.0503
_refine_ls_shift/su_max 0.002
_refine_ls_shift/su_mean 0
_refine_ls_structure_factor_coef Fsqd
_refine_ls_weighting_details 'w=1/[\s^2^(Fo^2^)+(0.0536P)^2^+10.7932P] where P=(Fo^2^+2Fc^2^)/3'
_refine_ls_weighting_scheme calc
_refine_ls_wR_factor_gt 0.107
_refine_ls_wR_factor_ref 0.1295
_reflns_Friedel_coverage 0
_reflns_number_gt 5785
_reflns_number_total 9914
_reflns_threshold_expression 'I > 2\s(I)'
_cod_data_source_file d0cy01864c2.cif
_cod_data_source_block III
_cod_depositor_comments 'Adding full bibliography for 1559556--1559559.cif.'
_cod_database_code 1559558
_shelx_estimated_absorpt_t_min 0.874
_shelx_estimated_absorpt_t_max 0.901
_shelx_shelxl_version_number 2018/3

loop_
_symmetry_equiv_pos_as_xyz
'x, y, z'
'-x+1/2, -y, z+1/2'
'-x, y+1/2, -z+1/2'
'x+1/2, -y+1/2, -z'
'-x, -y, -z'
'x-1/2, y, -z-1/2'
'x, -y-1/2, z-1/2'
'-x-1/2, y-1/2, z'

loop_
_atom_site_label
_atom_site_type_symbol
_atom_site_fract_x
_atom_site_fract_y
_atom_site_fract_z
_atom_site_U_iso_or_equiv
_atom_site_adp_type
_atom_site_occupancy
_atom_site_site_symmetry_order
_atom_site_calc_flag
_atom_site_refinement_flags_posn
_atom_site_refinement_flags_adp
_atom_site_refinement_flags_occupancy
_atom_site_disorder_assembly
_atom_site_disorder_group
Hf1 Hf 0.44244(2) 0.45130(2) 0.53123(2) 0.03067(11) Uani 1 1 d . . . . .
Si1 Si 0.30275(11) 0.45698(10) 0.62168(9) 0.0395(5) Uani 1 1 d . . . . .
Si2 Si 0.25027(11) 0.32735(11) 0.59618(9) 0.0434(6) Uani 1 1 d . . . . .
Si3 Si 0.37333(11) 0.30368(9) 0.51776(8) 0.0339(5) Uani 1 1 d . . . . .
Si4 Si 0.53090(11) 0.38684(11) 0.62955(8) 0.0392(6) Uani 1 1 d . . . . .
Si5 Si 0.40138(12) 0.40510(13) 0.70587(9) 0.0486(6) Uani 1 1 d . . . . .
Si6 Si 0.34873(12) 0.27443(12) 0.68293(9) 0.0487(6) Uani 1 1 d . . . . .
Si7 Si 0.47032(11) 0.25543(10) 0.60457(9) 0.0388(6) Uani 1 1 d . . . . .
O1 O 0.5198(2) 0.4291(2) 0.58011(18) 0.0353(12) Uani 1 1 d . . . . .
O2 O 0.2965(3) 0.3095(2) 0.5462(2) 0.0504(15) Uani 1 1 d . . . . .
O3 O 0.4797(3) 0.5430(2) 0.52835(17) 0.0342(11) Uani 1 1 d . U . . .
O4 O 0.4134(3) 0.2453(2) 0.65091(19) 0.0427(13) Uani 1 1 d . . . . .
O5 O 0.3647(2) 0.4672(2) 0.57997(18) 0.0354(12) Uani 1 1 d . . . . .
O6 O 0.4752(3) 0.4085(3) 0.6732(2) 0.0601(17) Uani 1 1 d . . . . .
O7 O 0.3718(3) 0.4911(2) 0.4702(2) 0.0424(13) Uani 1 1 d D . . . .
H7D H 0.384(4) 0.512(3) 0.4406(17) 0.051 Uiso 1 1 d D U . . .
O8 O 0.3774(3) 0.3345(3) 0.7124(2) 0.0547(14) Uani 1 1 d . . . . .
O9 O 0.4080(2) 0.3699(2) 0.51164(19) 0.0369(12) Uani 1 1 d . . . . .
O10 O 0.3393(3) 0.4419(2) 0.67611(19) 0.0443(13) Uani 1 1 d . . . . .
O11 O 0.5150(3) 0.3167(2) 0.6148(2) 0.0460(14) Uani 1 1 d . . . . .
O12 O 0.2528(3) 0.4000(2) 0.6050(2) 0.0485(14) Uani 1 1 d . . . . .
O13 O 0.2842(3) 0.2934(3) 0.6454(2) 0.0558(15) Uani 1 1 d . . . . .
O14 O 0.4261(3) 0.2618(2) 0.55202(19) 0.0396(13) Uani 1 1 d . . . . .
C1 C 0.6231(4) 0.3944(4) 0.6546(3) 0.0407(19) Uani 1 1 d . . . . .
H1A H 0.655926 0.372546 0.631413 0.049 Uiso 1 1 calc R U . . .
H1B H 0.63634 0.437934 0.653221 0.049 Uiso 1 1 calc R U . . .
C2 C 0.6380(4) 0.3718(5) 0.7082(3) 0.063(3) Uani 1 1 d . . . . .
H2A H 0.603566 0.391938 0.731991 0.076 Uiso 1 1 calc R U . . .
C3 C 0.6258(6) 0.3013(5) 0.7103(4) 0.101(4) Uani 1 1 d . . . . .
H3A H 0.63407 0.286818 0.744877 0.152 Uiso 1 1 calc R U . . .
H3B H 0.659404 0.281183 0.687224 0.152 Uiso 1 1 calc R U . . .
H3C H 0.576193 0.291992 0.700234 0.152 Uiso 1 1 calc R U . . .
C4 C 0.7136(5) 0.3830(5) 0.7263(4) 0.089(4) Uani 1 1 d . . . . .
H4A H 0.7193 0.366414 0.760473 0.134 Uiso 1 1 calc R U . . .
H4B H 0.723132 0.426732 0.726813 0.134 Uiso 1 1 calc R U . . .
H4C H 0.747714 0.362986 0.70341 0.134 Uiso 1 1 calc R U . . .
C5 C 0.5282(5) 0.1879(4) 0.6012(3) 0.062(2) Uani 1 1 d . U . . .
H5A H 0.557791 0.18672 0.632342 0.075 Uiso 1 1 calc R U . . .
H5B H 0.496676 0.151661 0.601714 0.075 Uiso 1 1 calc R U . . .
C6 C 0.5801(5) 0.1820(5) 0.5549(4) 0.074(3) Uani 1 1 d . U . . .
H6 H 0.553042 0.19456 0.523929 0.088 Uiso 1 1 calc R U . . .
C7 C 0.6063(7) 0.1158(6) 0.5470(5) 0.140(5) Uani 1 1 d . U . . .
H7A H 0.635022 0.11339 0.51601 0.21 Uiso 1 1 calc R U . . .
H7B H 0.564586 0.088733 0.544225 0.21 Uiso 1 1 calc R U . . .
H7C H 0.635915 0.103385 0.575947 0.21 Uiso 1 1 calc R U . . .
C8 C 0.6429(6) 0.2239(6) 0.5610(5) 0.110(4) Uani 1 1 d . U . . .
H8A H 0.674613 0.220361 0.53153 0.165 Uiso 1 1 calc R U . . .
H8B H 0.669619 0.213075 0.591639 0.165 Uiso 1 1 calc R U . . .
H8C H 0.625511 0.265822 0.563803 0.165 Uiso 1 1 calc R U . . .
C9 C 0.3134(6) 0.2180(5) 0.7284(4) 0.083(3) Uani 1 1 d D U . . .
H9A H 0.296804 0.240301 0.758757 0.099 Uiso 0.522(6) 1 calc R U P A 1
H9B H 0.270402 0.198857 0.712986 0.099 Uiso 0.522(6) 1 calc R U P A 1
H9C H 0.263514 0.228736 0.738268 0.099 Uiso 0.478(6) 1 calc R U P A 2
H9D H 0.312818 0.177155 0.712812 0.099 Uiso 0.478(6) 1 calc R U P A 2
C10A C 0.3659(10) 0.1652(8) 0.7466(7) 0.089(4) Uani 0.522(6) 1 d D U P A 1
H10A H 0.396124 0.14997 0.71803 0.106 Uiso 0.522(6) 1 calc R U P A 1
C11A C 0.4111(14) 0.1964(13) 0.7856(8) 0.103(5) Uani 0.522(6) 1 d D U P A 1
H11A H 0.423824 0.167466 0.812303 0.154 Uiso 0.522(6) 1 calc R U P A 1
H11B H 0.383894 0.230248 0.80029 0.154 Uiso 0.522(6) 1 calc R U P A 1
H11C H 0.45509 0.211934 0.769762 0.154 Uiso 0.522(6) 1 calc R U P A 1
C12A C 0.3289(13) 0.1132(10) 0.7738(8) 0.104(6) Uani 0.522(6) 1 d D U P A 1
H12A H 0.363795 0.092408 0.795555 0.156 Uiso 0.522(6) 1 calc R U P A 1
H12B H 0.309688 0.084541 0.7489 0.156 Uiso 0.522(6) 1 calc R U P A 1
H12C H 0.289441 0.12917 0.794502 0.156 Uiso 0.522(6) 1 calc R U P A 1
C10B C 0.3625(11) 0.2184(12) 0.7747(7) 0.095(4) Uani 0.478(6) 1 d D U P A 2
H10B H 0.368375 0.260746 0.787757 0.114 Uiso 0.478(6) 1 calc R U P A 2
C11B C 0.4355(13) 0.1906(14) 0.7631(9) 0.099(5) Uani 0.478(6) 1 d D U P A 2
H11D H 0.463843 0.187907 0.794326 0.149 Uiso 0.478(6) 1 calc R U P A 2
H11E H 0.461004 0.216223 0.738627 0.149 Uiso 0.478(6) 1 calc R U P A 2
H11F H 0.42891 0.149908 0.748939 0.149 Uiso 0.478(6) 1 calc R U P A 2
C12B C 0.3234(14) 0.1791(12) 0.8139(8) 0.112(5) Uani 0.478(6) 1 d D U P A 2
H12D H 0.358856 0.158188 0.835098 0.168 Uiso 0.478(6) 1 calc R U P A 2
H12E H 0.293406 0.148974 0.796465 0.168 Uiso 0.478(6) 1 calc R U P A 2
H12F H 0.292806 0.2049 0.835118 0.168 Uiso 0.478(6) 1 calc R U P A 2
C13 C 0.1565(4) 0.3016(4) 0.5882(4) 0.063(2) Uani 1 1 d D U . . .
H13A H 0.134527 0.328842 0.562763 0.075 Uiso 0.522(6) 1 calc R U P A 1
H13B H 0.159129 0.260863 0.572479 0.075 Uiso 0.522(6) 1 calc R U P A 1
H13C H 0.135916 0.320635 0.557552 0.075 Uiso 0.478(6) 1 calc R U P A 2
H13D H 0.156071 0.257036 0.583249 0.075 Uiso 0.478(6) 1 calc R U P A 2
C14A C 0.1038(10) 0.2967(10) 0.6303(8) 0.079(3) Uani 0.522(6) 1 d D U P A 1
H14A H 0.119243 0.266937 0.656752 0.094 Uiso 0.522(6) 1 calc R U P A 1
C15A C 0.0932(13) 0.3587(10) 0.6512(9) 0.082(5) Uani 0.522(6) 1 d D U P A 1
H15A H 0.04848 0.359965 0.670794 0.123 Uiso 0.522(6) 1 calc R U P A 1
H15B H 0.090306 0.388015 0.623309 0.123 Uiso 0.522(6) 1 calc R U P A 1
H15C H 0.133929 0.36919 0.673098 0.123 Uiso 0.522(6) 1 calc R U P A 1
C16A C 0.0292(9) 0.2814(11) 0.6080(10) 0.098(5) Uani 0.522(6) 1 d D U P A 1
H16A H -0.005378 0.275253 0.635555 0.146 Uiso 0.522(6) 1 calc R U P A 1
H16B H 0.032597 0.24425 0.58775 0.146 Uiso 0.522(6) 1 calc R U P A 1
H16C H 0.012917 0.315002 0.586544 0.146 Uiso 0.522(6) 1 calc R U P A 1
C14B C 0.1096(12) 0.3177(9) 0.6340(9) 0.074(3) Uani 0.478(6) 1 d D U P A 2
H14B H 0.143965 0.318194 0.663081 0.088 Uiso 0.478(6) 1 calc R U P A 2
C15B C 0.0807(16) 0.3829(11) 0.6315(12) 0.092(5) Uani 0.478(6) 1 d D U P A 2
H15D H 0.033001 0.384576 0.647304 0.138 Uiso 0.478(6) 1 calc R U P A 2
H15E H 0.076963 0.395563 0.596057 0.138 Uiso 0.478(6) 1 calc R U P A 2
H15F H 0.113665 0.410091 0.649463 0.138 Uiso 0.478(6) 1 calc R U P A 2
C16B C 0.0521(12) 0.2720(10) 0.6496(10) 0.091(5) Uani 0.478(6) 1 d D U P A 2
H16D H 0.07258 0.243236 0.673978 0.136 Uiso 0.478(6) 1 calc R U P A 2
H16E H 0.035331 0.249792 0.619677 0.136 Uiso 0.478(6) 1 calc R U P A 2
H16F H 0.011492 0.293404 0.665106 0.136 Uiso 0.478(6) 1 calc R U P A 2
C17 C 0.4149(5) 0.4361(5) 0.7691(3) 0.069(3) Uani 1 1 d D U . . .
H17A H 0.36767 0.435147 0.786401 0.082 Uiso 0.522(6) 1 calc R U P A 1
H17B H 0.446794 0.407596 0.787419 0.082 Uiso 0.522(6) 1 calc R U P A 1
H17C H 0.380502 0.41606 0.792267 0.082 Uiso 0.478(6) 1 calc R U P A 2
H17D H 0.464051 0.425062 0.780374 0.082 Uiso 0.478(6) 1 calc R U P A 2
C18A C 0.4454(13) 0.4987(8) 0.7765(8) 0.088(4) Uani 0.522(6) 1 d D U P A 1
H18A H 0.492074 0.493504 0.758125 0.106 Uiso 0.522(6) 1 calc R U P A 1
C19A C 0.4742(14) 0.5221(12) 0.8266(8) 0.107(5) Uani 0.522(6) 1 d D U P A 1
H19A H 0.525729 0.512784 0.829147 0.16 Uiso 0.522(6) 1 calc R U P A 1
H19B H 0.448401 0.502325 0.854442 0.16 Uiso 0.522(6) 1 calc R U P A 1
H19C H 0.467138 0.566097 0.828554 0.16 Uiso 0.522(6) 1 calc R U P A 1
C20A C 0.4173(15) 0.5544(10) 0.7489(10) 0.118(6) Uani 0.522(6) 1 d D U P A 1
H20A H 0.443819 0.590374 0.760212 0.177 Uiso 0.522(6) 1 calc R U P A 1
H20B H 0.36592 0.559596 0.756298 0.177 Uiso 0.522(6) 1 calc R U P A 1
H20C H 0.423953 0.549059 0.712415 0.177 Uiso 0.522(6) 1 calc R U P A 1
C18B C 0.4063(13) 0.5040(9) 0.7748(8) 0.089(4) Uani 0.478(6) 1 d D U P A 2
H18B H 0.364403 0.520893 0.755649 0.106 Uiso 0.478(6) 1 calc R U P A 2
C19B C 0.4066(15) 0.5212(12) 0.8300(8) 0.096(5) Uani 0.478(6) 1 d D U P A 2
H19D H 0.424655 0.562772 0.833783 0.144 Uiso 0.478(6) 1 calc R U P A 2
H19E H 0.437823 0.493227 0.848757 0.144 Uiso 0.478(6) 1 calc R U P A 2
H19F H 0.357457 0.518746 0.843452 0.144 Uiso 0.478(6) 1 calc R U P A 2
C20B C 0.4812(12) 0.5220(13) 0.7519(9) 0.100(5) Uani 0.478(6) 1 d D U P A 2
H20D H 0.495323 0.562098 0.764649 0.15 Uiso 0.478(6) 1 calc R U P A 2
H20E H 0.4776 0.523403 0.714955 0.15 Uiso 0.478(6) 1 calc R U P A 2
H20F H 0.517363 0.49191 0.761812 0.15 Uiso 0.478(6) 1 calc R U P A 2
C21 C 0.2474(5) 0.5267(5) 0.6286(4) 0.077(3) Uani 1 1 d D U . . .
H21A H 0.210904 0.518123 0.654913 0.092 Uiso 0.639(8) 1 calc R U P B 1
H21B H 0.279503 0.558566 0.642499 0.092 Uiso 0.639(8) 1 calc R U P B 1
H21C H 0.276434 0.554989 0.649445 0.092 Uiso 0.361(8) 1 calc R U P B 2
H21D H 0.244787 0.545028 0.594452 0.092 Uiso 0.361(8) 1 calc R U P B 2
C22A C 0.2097(8) 0.5536(7) 0.5863(6) 0.087(3) Uani 0.639(8) 1 d D U P B 1
H22A H 0.24462 0.55598 0.55763 0.104 Uiso 0.639(8) 1 calc R U P B 1
C23A C 0.1463(8) 0.5152(8) 0.5684(7) 0.101(5) Uani 0.639(8) 1 d D U P B 1
H23A H 0.114551 0.539969 0.547189 0.152 Uiso 0.639(8) 1 calc R U P B 1
H23B H 0.119323 0.500302 0.597789 0.152 Uiso 0.639(8) 1 calc R U P B 1
H23C H 0.164204 0.480581 0.548799 0.152 Uiso 0.639(8) 1 calc R U P B 1
C24A C 0.1913(10) 0.6195(7) 0.6018(7) 0.100(5) Uani 0.639(8) 1 d D U P B 1
H24A H 0.171856 0.641328 0.572542 0.149 Uiso 0.639(8) 1 calc R U P B 1
H24B H 0.234952 0.639911 0.613761 0.149 Uiso 0.639(8) 1 calc R U P B 1
H24C H 0.155286 0.618945 0.62893 0.149 Uiso 0.639(8) 1 calc R U P B 1
C22B C 0.1749(11) 0.5294(12) 0.6488(10) 0.086(4) Uani 0.361(8) 1 d D U P B 2
H22B H 0.148407 0.490862 0.641559 0.104 Uiso 0.361(8) 1 calc R U P B 2
C23B C 0.1297(16) 0.5841(13) 0.6339(12) 0.094(7) Uani 0.361(8) 1 d D U P B 2
H23D H 0.085688 0.585059 0.654375 0.141 Uiso 0.361(8) 1 calc R U P B 2
H23E H 0.116846 0.581186 0.598042 0.141 Uiso 0.361(8) 1 calc R U P B 2
H23F H 0.157356 0.621391 0.639672 0.141 Uiso 0.361(8) 1 calc R U P B 2
C24B C 0.1937(17) 0.5336(15) 0.7048(10) 0.103(7) Uani 0.361(8) 1 d D U P B 2
H24D H 0.149343 0.535858 0.724788 0.154 Uiso 0.361(8) 1 calc R U P B 2
H24E H 0.221245 0.497576 0.714848 0.154 Uiso 0.361(8) 1 calc R U P B 2
H24F H 0.222751 0.570091 0.710843 0.154 Uiso 0.361(8) 1 calc R U P B 2
C25 C 0.3592(4) 0.2663(3) 0.4565(3) 0.0364(18) Uani 1 1 d . . . . .
H25A H 0.318065 0.286809 0.439812 0.044 Uiso 1 1 calc R U . . .
H25B H 0.402281 0.274386 0.435476 0.044 Uiso 1 1 calc R U . . .
C26 C 0.3448(5) 0.1980(4) 0.4547(4) 0.065(3) Uani 1 1 d D . . . .
H26A H 0.391936 0.178334 0.462961 0.078 Uiso 0.522(6) 1 calc R U P A 1
H26B H 0.302937 0.187972 0.476988 0.078 Uiso 0.478(6) 1 calc R U P A 2
C27 C 0.3278(6) 0.1788(5) 0.4001(4) 0.093(4) Uani 1 1 d . . . . .
H27A H 0.312225 0.136324 0.399626 0.14 Uiso 1 1 calc R U . . .
H27B H 0.371104 0.183398 0.379184 0.14 Uiso 1 1 calc R U . . .
H27C H 0.289324 0.204619 0.38656 0.14 Uiso 1 1 calc R U . . .
C28A C 0.2924(11) 0.1771(8) 0.4965(7) 0.092(7) Uani 0.522(6) 1 d D . P A 1
H28A H 0.275643 0.135844 0.489095 0.138 Uiso 0.522(6) 1 calc R U P A 1
H28B H 0.251081 0.204733 0.497774 0.138 Uiso 0.522(6) 1 calc R U P A 1
H28C H 0.317267 0.177452 0.529201 0.138 Uiso 0.522(6) 1 calc R U P A 1
C28B C 0.4041(10) 0.1566(8) 0.4655(8) 0.076(6) Uani 0.478(6) 1 d D . P A 2
H28D H 0.3851 0.115483 0.470507 0.115 Uiso 0.478(6) 1 calc R U P A 2
H28E H 0.429119 0.169874 0.496133 0.115 Uiso 0.478(6) 1 calc R U P A 2
H28F H 0.437802 0.156533 0.436958 0.115 Uiso 0.478(6) 1 calc R U P A 2
C29 C 0.4530(5) 0.5931(4) 0.5586(3) 0.058(2) Uani 1 1 d D U . . .
H29A H 0.410495 0.573254 0.574969 0.07 Uiso 0.522(6) 1 calc R U P A 1
H29B H 0.486799 0.626685 0.549459 0.07 Uiso 0.478(6) 1 calc R U P A 2
C30A C 0.4146(10) 0.6399(8) 0.5248(6) 0.056(4) Uani 0.522(6) 1 d D U P A 1
H30A H 0.449433 0.658059 0.501445 0.084 Uiso 0.522(6) 1 calc R U P A 1
H30B H 0.393497 0.671832 0.546042 0.084 Uiso 0.522(6) 1 calc R U P A 1
H30C H 0.376391 0.619768 0.505557 0.084 Uiso 0.522(6) 1 calc R U P A 1
C31A C 0.4951(11) 0.6076(9) 0.6026(7) 0.064(5) Uani 0.522(6) 1 d D U P A 1
H31A H 0.470335 0.638902 0.622402 0.096 Uiso 0.522(6) 1 calc R U P A 1
H31B H 0.54244 0.622801 0.592062 0.096 Uiso 0.522(6) 1 calc R U P A 1
H31C H 0.501356 0.571094 0.623322 0.096 Uiso 0.522(6) 1 calc R U P A 1
C30B C 0.3852(9) 0.6185(10) 0.5474(8) 0.063(5) Uani 0.478(6) 1 d D U P A 2
H30D H 0.385083 0.633213 0.512383 0.094 Uiso 0.478(6) 1 calc R U P A 2
H30E H 0.375739 0.652522 0.570355 0.094 Uiso 0.478(6) 1 calc R U P A 2
H30F H 0.34776 0.587592 0.551538 0.094 Uiso 0.478(6) 1 calc R U P A 2
C31B C 0.4715(11) 0.5817(9) 0.6148(6) 0.049(4) Uani 0.478(6) 1 d D U P A 2
H31D H 0.465422 0.619441 0.633916 0.074 Uiso 0.478(6) 1 calc R U P A 2
H31E H 0.521558 0.567897 0.617554 0.074 Uiso 0.478(6) 1 calc R U P A 2
H31F H 0.439317 0.550478 0.62846 0.074 Uiso 0.478(6) 1 calc R U P A 2
C32 C 0.3010(4) 0.4701(4) 0.4538(3) 0.055(2) Uani 1 1 d . . . . .
H32 H 0.280937 0.442869 0.480597 0.066 Uiso 1 1 calc R U . . .
C33 C 0.2525(5) 0.5205(5) 0.4471(4) 0.078(3) Uani 1 1 d . . . . .
H33A H 0.205591 0.505503 0.435553 0.117 Uiso 1 1 calc R U . . .
H33B H 0.272305 0.548497 0.421853 0.117 Uiso 1 1 calc R U . . .
H33C H 0.246558 0.541886 0.479344 0.117 Uiso 1 1 calc R U . . .
C34 C 0.3095(5) 0.4330(4) 0.4052(3) 0.071(3) Uani 1 1 d . . . . .
H34A H 0.262817 0.415768 0.395563 0.107 Uiso 1 1 calc R U . . .
H34B H 0.344175 0.400167 0.410788 0.107 Uiso 1 1 calc R U . . .
H34C H 0.326961 0.45951 0.378 0.107 Uiso 1 1 calc R U . . .

loop_
_atom_site_aniso_label
_atom_site_aniso_U_11
_atom_site_aniso_U_22
_atom_site_aniso_U_33
_atom_site_aniso_U_23
_atom_site_aniso_U_13
_atom_site_aniso_U_12
Hf1 0.02720(16) 0.03106(17) 0.03373(18) -0.00316(16) -0.00624(15) -0.00027(15)
Si1 0.0275(11) 0.0446(14) 0.0465(14) -0.0089(11) 0.0005(10) 0.0052(10)
Si2 0.0232(11) 0.0545(15) 0.0525(15) 0.0003(12) 0.0039(11) 0.0018(10)
Si3 0.0282(11) 0.0334(12) 0.0401(14) -0.0016(10) -0.0020(9) 0.0015(9)
Si4 0.0228(10) 0.0618(15) 0.0330(13) 0.0038(11) -0.0025(9) 0.0025(10)
Si5 0.0321(12) 0.0799(19) 0.0339(14) -0.0070(13) 0.0009(10) 0.0114(12)
Si6 0.0350(13) 0.0637(17) 0.0473(15) 0.0119(13) 0.0098(11) 0.0069(12)
Si7 0.0283(11) 0.0445(14) 0.0435(14) 0.0096(11) 0.0022(10) 0.0054(10)
O1 0.032(3) 0.037(3) 0.036(3) -0.002(2) 0.000(2) 0.003(2)
O2 0.033(3) 0.057(4) 0.062(4) 0.004(3) 0.011(3) 0.008(3)
O3 0.040(3) 0.029(3) 0.034(3) -0.004(2) 0.002(2) 0.005(2)
O4 0.040(3) 0.046(3) 0.042(3) 0.005(3) 0.010(2) 0.004(2)
O5 0.027(3) 0.034(3) 0.046(3) -0.001(2) -0.004(2) 0.001(2)
O6 0.032(3) 0.113(5) 0.035(3) -0.003(3) 0.001(2) 0.007(3)
O7 0.037(3) 0.047(3) 0.043(3) 0.005(3) -0.010(3) -0.003(2)
O8 0.054(4) 0.071(4) 0.039(3) -0.002(3) 0.004(3) 0.018(3)
O9 0.032(3) 0.036(3) 0.043(3) -0.007(2) -0.007(2) 0.000(2)
O10 0.035(3) 0.058(4) 0.040(3) -0.008(3) -0.001(2) 0.009(3)
O11 0.031(3) 0.054(3) 0.053(4) 0.014(3) -0.008(3) -0.009(2)
O12 0.035(3) 0.053(3) 0.058(4) -0.002(3) 0.002(3) -0.007(2)
O13 0.034(3) 0.079(4) 0.055(4) 0.018(3) 0.003(3) 0.003(3)
O14 0.040(3) 0.040(3) 0.039(3) 0.001(2) -0.001(2) 0.012(2)
C1 0.034(4) 0.051(5) 0.037(4) -0.004(4) -0.005(3) 0.000(4)
C2 0.037(5) 0.109(7) 0.044(5) 0.005(5) -0.012(4) 0.004(5)
C3 0.117(10) 0.117(8) 0.069(8) 0.044(7) -0.049(7) -0.011(7)
C4 0.046(5) 0.143(10) 0.080(8) 0.014(7) -0.034(5) -0.001(6)
C5 0.045(5) 0.074(5) 0.068(6) 0.027(5) 0.016(4) 0.028(4)
C6 0.055(5) 0.086(6) 0.080(6) 0.025(5) 0.019(4) 0.032(4)
C7 0.136(10) 0.110(8) 0.174(12) 0.046(8) 0.078(9) 0.074(7)
C8 0.061(6) 0.172(10) 0.098(9) -0.016(8) 0.019(6) -0.002(6)
C9 0.084(7) 0.110(7) 0.055(5) 0.036(5) 0.024(5) 0.003(5)
C10A 0.104(8) 0.106(8) 0.056(7) 0.034(6) 0.023(6) 0.002(6)
C11A 0.123(11) 0.115(10) 0.071(10) 0.040(9) 0.003(8) 0.003(9)
C12A 0.143(13) 0.105(11) 0.065(11) 0.036(9) 0.025(10) -0.010(10)
C10B 0.108(8) 0.115(8) 0.062(7) 0.032(7) 0.015(6) -0.004(7)
C11B 0.119(10) 0.123(12) 0.056(11) 0.042(10) 0.004(9) 0.019(10)
C12B 0.145(11) 0.126(11) 0.066(9) 0.042(8) 0.018(9) -0.014(10)
C13 0.026(4) 0.061(5) 0.100(7) -0.005(5) -0.001(4) -0.004(4)
C14A 0.036(5) 0.083(8) 0.116(8) 0.005(7) 0.011(5) -0.011(6)
C15A 0.050(9) 0.090(10) 0.105(12) 0.011(9) 0.018(9) -0.006(9)
C16A 0.042(7) 0.116(11) 0.134(12) 0.006(10) 0.006(8) -0.019(8)
C14B 0.034(6) 0.074(8) 0.112(8) 0.001(7) 0.013(5) -0.008(6)
C15B 0.058(10) 0.088(10) 0.130(13) 0.007(10) 0.026(10) 0.006(8)
C16B 0.059(9) 0.096(10) 0.117(12) 0.006(11) 0.016(9) -0.026(8)
C17 0.060(5) 0.106(7) 0.040(5) -0.008(5) 0.000(4) -0.005(5)
C18A 0.094(8) 0.115(8) 0.056(6) -0.022(6) -0.005(7) -0.010(7)
C19A 0.120(11) 0.132(10) 0.069(8) -0.029(8) -0.014(9) -0.011(10)
C20A 0.142(12) 0.119(10) 0.092(10) -0.006(9) -0.027(10) -0.015(10)
C18B 0.099(8) 0.114(7) 0.054(6) -0.020(6) -0.006(7) -0.016(7)
C19B 0.107(11) 0.121(11) 0.061(8) -0.033(8) 0.000(10) -0.026(11)
C20B 0.115(10) 0.113(10) 0.072(9) -0.019(9) -0.002(9) -0.029(9)
C21 0.059(5) 0.077(6) 0.094(7) -0.019(5) -0.003(5) 0.032(5)
C22A 0.074(7) 0.084(7) 0.103(8) -0.013(6) -0.002(6) 0.039(6)
C23A 0.071(10) 0.106(11) 0.127(13) 0.006(10) -0.011(9) 0.027(8)
C24A 0.102(11) 0.083(9) 0.114(12) -0.010(8) -0.017(10) 0.055(8)
C22B 0.070(7) 0.085(8) 0.104(8) -0.012(7) 0.004(7) 0.037(7)
C23B 0.076(12) 0.095(13) 0.110(14) -0.015(11) -0.002(12) 0.049(10)
C24B 0.095(16) 0.113(17) 0.100(10) 0.005(13) 0.016(10) 0.059(14)
C25 0.028(4) 0.034(4) 0.047(5) -0.009(3) -0.003(3) -0.002(3)
C26 0.069(6) 0.037(5) 0.088(7) -0.016(5) 0.032(5) -0.009(4)
C27 0.096(8) 0.073(7) 0.111(8) -0.055(6) 0.026(6) -0.030(6)
C28A 0.112(16) 0.063(13) 0.101(13) -0.030(11) 0.038(12) -0.058(12)
C28B 0.082(12) 0.028(9) 0.120(16) -0.003(11) 0.028(11) -0.004(8)
C29 0.080(5) 0.039(4) 0.056(4) -0.009(4) 0.017(4) 0.015(4)
C30A 0.055(9) 0.045(9) 0.069(10) -0.018(7) 0.015(7) 0.018(7)
C31A 0.092(12) 0.033(10) 0.067(9) -0.017(7) 0.006(8) -0.003(8)
C30B 0.074(9) 0.052(10) 0.063(11) -0.004(8) 0.014(8) 0.014(8)
C31B 0.056(10) 0.041(11) 0.051(7) -0.033(7) 0.010(7) -0.012(8)
C32 0.034(4) 0.071(6) 0.060(6) -0.004(4) -0.012(4) -0.004(4)
C33 0.044(5) 0.086(7) 0.103(8) -0.019(6) -0.007(6) 0.014(5)
C34 0.080(7) 0.073(7) 0.061(6) -0.009(5) -0.020(5) 0.006(5)

loop_
_atom_type_symbol
_atom_type_description
_atom_type_scat_dispersion_real
_atom_type_scat_dispersion_imag
_atom_type_scat_source
C C 0.0033 0.0016 'International Tables Vol C Tables 4.2.6.8 and 6.1.1.4'
H H 0 0 'International Tables Vol C Tables 4.2.6.8 and 6.1.1.4'
Hf Hf -0.583 6.1852 'International Tables Vol C Tables 4.2.6.8 and 6.1.1.4'
O O 0.0106 0.006 'International Tables Vol C Tables 4.2.6.8 and 6.1.1.4'
Si Si 0.0817 0.0704 'International Tables Vol C Tables 4.2.6.8 and 6.1.1.4'

loop_
_geom_angle_atom_site_label_1
_geom_angle_atom_site_label_2
_geom_angle_atom_site_label_3
_geom_angle
_geom_angle_site_symmetry_1
_geom_angle_site_symmetry_3
_geom_angle_publ_flag
O5 Hf1 O9 95.5(2) . . ?
O5 Hf1 O1 98.50(19) . . ?
O9 Hf1 O1 100.41(19) . . ?
O5 Hf1 O3 95.31(18) . . ?
O9 Hf1 O3 162.71(19) . . ?
O1 Hf1 O3 91.26(19) . . ?
O5 Hf1 O3 165.22(18) . 5_666 ?
O9 Hf1 O3 94.51(19) . 5_666 ?
O1 Hf1 O3 90.31(19) . 5_666 ?
O3 Hf1 O3 72.53(19) . 5_666 ?
O5 Hf1 O7 88.5(2) . . ?
O9 Hf1 O7 88.67(19) . . ?
O1 Hf1 O7 167.91(19) . . ?
O3 Hf1 O7 78.19(18) . . ?
O3 Hf1 O7 80.95(19) 5_666 . ?
O5 Hf1 Hf1 131.12(13) . 5_666 ?
O9 Hf1 Hf1 129.81(15) . 5_666 ?
O1 Hf1 Hf1 90.98(14) . 5_666 ?
O3 Hf1 Hf1 36.31(12) . 5_666 ?
O3 Hf1 Hf1 36.22(12) 5_666 5_666 ?
O7 Hf1 Hf1 77.03(13) . 5_666 ?
O5 Si1 O12 109.3(3) . . ?
O5 Si1 O10 109.8(3) . . ?
O12 Si1 O10 108.7(3) . . ?
O5 Si1 C21 110.3(4) . . ?
O12 Si1 C21 110.6(4) . . ?
O10 Si1 C21 108.2(4) . . ?
O12 Si2 O2 110.0(3) . . ?
O12 Si2 O13 109.1(3) . . ?
O2 Si2 O13 109.6(3) . . ?
O12 Si2 C13 110.4(4) . . ?
O2 Si2 C13 109.4(4) . . ?
O13 Si2 C13 108.4(4) . . ?
O9 Si3 O2 109.2(3) . . ?
O9 Si3 O14 109.4(3) . . ?
O2 Si3 O14 108.6(3) . . ?
O9 Si3 C25 112.1(3) . . ?
O2 Si3 C25 108.6(3) . . ?
O14 Si3 C25 108.9(3) . . ?
O1 Si4 O11 109.2(3) . . ?
O1 Si4 O6 108.9(3) . . ?
O11 Si4 O6 109.6(3) . . ?
O1 Si4 C1 110.9(3) . . ?
O11 Si4 C1 110.0(3) . . ?
O6 Si4 C1 108.0(3) . . ?
O10 Si5 O6 108.7(3) . . ?
O10 Si5 O8 109.6(3) . . ?
O6 Si5 O8 109.4(3) . . ?
O10 Si5 C17 111.0(4) . . ?
O6 Si5 C17 110.8(4) . . ?
O8 Si5 C17 107.4(4) . . ?
O4 Si6 O13 109.6(3) . . ?
O4 Si6 O8 109.5(3) . . ?
O13 Si6 O8 109.1(3) . . ?
O4 Si6 C9 109.9(4) . . ?
O13 Si6 C9 108.1(4) . . ?
O8 Si6 C9 110.6(4) . . ?
O11 Si7 O14 109.5(3) . . ?
O11 Si7 O4 108.8(3) . . ?
O14 Si7 O4 109.2(3) . . ?
O11 Si7 C5 112.7(4) . . ?
O14 Si7 C5 109.0(4) . . ?
O4 Si7 C5 107.7(3) . . ?
Si4 O1 Hf1 139.2(3) . . ?
Si3 O2 Si2 149.7(4) . . ?
C29 O3 Hf1 126.0(5) . . ?
C29 O3 Hf1 126.4(5) . 5_666 ?
Hf1 O3 Hf1 107.47(19) . 5_666 ?
Si6 O4 Si7 145.7(4) . . ?
Si1 O5 Hf1 161.5(3) . . ?
Si4 O6 Si5 154.7(4) . . ?
C32 O7 Hf1 127.7(5) . . ?
C32 O7 H7D 97(5) . . ?
Hf1 O7 H7D 130(5) . . ?
Si5 O8 Si6 144.8(4) . . ?
Si3 O9 Hf1 158.6(3) . . ?
Si5 O10 Si1 146.4(3) . . ?
Si7 O11 Si4 159.3(4) . . ?
Si2 O12 Si1 145.2(4) . . ?
Si6 O13 Si2 154.1(4) . . ?
Si7 O14 Si3 146.5(4) . . ?
C2 C1 Si4 118.2(6) . . ?
C2 C1 H1A 107.8 . . ?
Si4 C1 H1A 107.8 . . ?
C2 C1 H1B 107.8 . . ?
Si4 C1 H1B 107.8 . . ?
H1A C1 H1B 107.1 . . ?
C4 C2 C1 114.3(8) . . ?
C4 C2 C3 106.5(8) . . ?
C1 C2 C3 109.2(8) . . ?
C4 C2 H2A 108.9 . . ?
C1 C2 H2A 108.9 . . ?
C3 C2 H2A 108.9 . . ?
C2 C3 H3A 109.5 . . ?
C2 C3 H3B 109.5 . . ?
H3A C3 H3B 109.5 . . ?
C2 C3 H3C 109.5 . . ?
H3A C3 H3C 109.5 . . ?
H3B C3 H3C 109.5 . . ?
C2 C4 H4A 109.5 . . ?
C2 C4 H4B 109.5 . . ?
H4A C4 H4B 109.5 . . ?
C2 C4 H4C 109.5 . . ?
H4A C4 H4C 109.5 . . ?
H4B C4 H4C 109.5 . . ?
C6 C5 Si7 117.8(6) . . ?
C6 C5 H5A 107.9 . . ?
Si7 C5 H5A 107.9 . . ?
C6 C5 H5B 107.9 . . ?
Si7 C5 H5B 107.9 . . ?
H5A C5 H5B 107.2 . . ?
C8 C6 C7 110.5(9) . . ?
C8 C6 C5 110.1(9) . . ?
C7 C6 C5 112.2(8) . . ?
C8 C6 H6 108 . . ?
C7 C6 H6 108 . . ?
C5 C6 H6 108 . . ?
C6 C7 H7A 109.5 . . ?
C6 C7 H7B 109.5 . . ?
H7A C7 H7B 109.5 . . ?
C6 C7 H7C 109.5 . . ?
H7A C7 H7C 109.5 . . ?
H7B C7 H7C 109.5 . . ?
C6 C8 H8A 109.5 . . ?
C6 C8 H8B 109.5 . . ?
H8A C8 H8B 109.5 . . ?
C6 C8 H8C 109.5 . . ?
H8A C8 H8C 109.5 . . ?
H8B C8 H8C 109.5 . . ?
C10B C9 Si6 107.9(10) . . ?
C10A C9 Si6 118.1(9) . . ?
C10A C9 H9A 107.8 . . ?
Si6 C9 H9A 107.8 . . ?
C10A C9 H9B 107.8 . . ?
Si6 C9 H9B 107.8 . . ?
H9A C9 H9B 107.1 . . ?
C10B C9 H9C 110.1 . . ?
Si6 C9 H9C 110.1 . . ?
C10B C9 H9D 110.1 . . ?
Si6 C9 H9D 110.1 . . ?
H9C C9 H9D 108.4 . . ?
C11A C10A C12A 105.9(18) . . ?
C11A C10A C9 102.5(16) . . ?
C12A C10A C9 114.8(15) . . ?
C11A C10A H10A 111.1 . . ?
C12A C10A H10A 111.1 . . ?
C9 C10A H10A 111.1 . . ?
C10A C11A H11A 109.5 . . ?
C10A C11A H11B 109.5 . . ?
H11A C11A H11B 109.5 . . ?
C10A C11A H11C 109.5 . . ?
H11A C11A H11C 109.5 . . ?
H11B C11A H11C 109.5 . . ?
C10A C12A H12A 109.5 . . ?
C10A C12A H12B 109.5 . . ?
H12A C12A H12B 109.5 . . ?
C10A C12A H12C 109.5 . . ?
H12A C12A H12C 109.5 . . ?
H12B C12A H12C 109.5 . . ?
C11B C10B C9 111.6(18) . . ?
C11B C10B C12B 109(2) . . ?
C9 C10B C12B 104.9(16) . . ?
C11B C10B H10B 110.3 . . ?
C9 C10B H10B 110.3 . . ?
C12B C10B H10B 110.3 . . ?
C10B C11B H11D 109.5 . . ?
C10B C11B H11E 109.5 . . ?
H11D C11B H11E 109.5 . . ?
C10B C11B H11F 109.5 . . ?
H11D C11B H11F 109.5 . . ?
H11E C11B H11F 109.5 . . ?
C10B C12B H12D 109.5 . . ?
C10B C12B H12E 109.5 . . ?
H12D C12B H12E 109.5 . . ?
C10B C12B H12F 109.5 . . ?
H12D C12B H12F 109.5 . . ?
H12E C12B H12F 109.5 . . ?
C14A C13 Si2 124.0(10) . . ?
C14B C13 Si2 112.1(11) . . ?
C14A C13 H13A 106.3 . . ?
Si2 C13 H13A 106.3 . . ?
C14A C13 H13B 106.3 . . ?
Si2 C13 H13B 106.3 . . ?
H13A C13 H13B 106.4 . . ?
C14B C13 H13C 109.2 . . ?
Si2 C13 H13C 109.2 . . ?
C14B C13 H13D 109.2 . . ?
Si2 C13 H13D 109.2 . . ?
H13C C13 H13D 107.9 . . ?
C15A C14A C13 107.3(16) . . ?
C15A C14A C16A 103(2) . . ?
C13 C14A C16A 108.7(16) . . ?
C15A C14A H14A 112.4 . . ?
C13 C14A H14A 112.4 . . ?
C16A C14A H14A 112.4 . . ?
C14A C15A H15A 109.5 . . ?
C14A C15A H15B 109.5 . . ?
H15A C15A H15B 109.5 . . ?
C14A C15A H15C 109.5 . . ?
H15A C15A H15C 109.5 . . ?
H15B C15A H15C 109.5 . . ?
C14A C16A H16A 109.5 . . ?
C14A C16A H16B 109.5 . . ?
H16A C16A H16B 109.5 . . ?
C14A C16A H16C 109.5 . . ?
H16A C16A H16C 109.5 . . ?
H16B C16A H16C 109.5 . . ?
C16B C14B C15B 113(2) . . ?
C16B C14B C13 117.3(17) . . ?
C15B C14B C13 112.4(18) . . ?
C16B C14B H14B 104.3 . . ?
C15B C14B H14B 104.3 . . ?
C13 C14B H14B 104.3 . . ?
C14B C15B H15D 109.5 . . ?
C14B C15B H15E 109.5 . . ?
H15D C15B H15E 109.5 . . ?
C14B C15B H15F 109.5 . . ?
H15D C15B H15F 109.5 . . ?
H15E C15B H15F 109.5 . . ?
C14B C16B H16D 109.5 . . ?
C14B C16B H16E 109.5 . . ?
H16D C16B H16E 109.5 . . ?
C14B C16B H16F 109.5 . . ?
H16D C16B H16F 109.5 . . ?
H16E C16B H16F 109.5 . . ?
C18A C17 Si5 121.0(10) . . ?
C18B C17 Si5 116.6(10) . . ?
C18A C17 H17A 107.1 . . ?
Si5 C17 H17A 107.1 . . ?
C18A C17 H17B 107.1 . . ?
Si5 C17 H17B 107.1 . . ?
H17A C17 H17B 106.8 . . ?
C18B C17 H17C 108.1 . . ?
Si5 C17 H17C 108.1 . . ?
C18B C17 H17D 108.1 . . ?
Si5 C17 H17D 108.1 . . ?
H17C C17 H17D 107.3 . . ?
C17 C18A C20A 123.2(17) . . ?
C17 C18A C19A 123.8(17) . . ?
C20A C18A C19A 105.5(18) . . ?
C17 C18A H18A 99.1 . . ?
C20A C18A H18A 99.1 . . ?
C19A C18A H18A 99.1 . . ?
C18A C19A H19A 109.5 . . ?
C18A C19A H19B 109.5 . . ?
H19A C19A H19B 109.5 . . ?
C18A C19A H19C 109.5 . . ?
H19A C19A H19C 109.5 . . ?
H19B C19A H19C 109.5 . . ?
C18A C20A H20A 109.5 . . ?
C18A C20A H20B 109.5 . . ?
H20A C20A H20B 109.5 . . ?
C18A C20A H20C 109.5 . . ?
H20A C20A H20C 109.5 . . ?
H20B C20A H20C 109.5 . . ?
C19B C18B C17 110.2(18) . . ?
C19B C18B C20B 108(2) . . ?
C17 C18B C20B 96.8(17) . . ?
C19B C18B H18B 113.6 . . ?
C17 C18B H18B 113.6 . . ?
C20B C18B H18B 113.6 . . ?
C18B C19B H19D 109.5 . . ?
C18B C19B H19E 109.5 . . ?
H19D C19B H19E 109.5 . . ?
C18B C19B H19F 109.5 . . ?
H19D C19B H19F 109.5 . . ?
H19E C19B H19F 109.5 . . ?
C18B C20B H20D 109.5 . . ?
C18B C20B H20E 109.5 . . ?
H20D C20B H20E 109.5 . . ?
C18B C20B H20F 109.5 . . ?
H20D C20B H20F 109.5 . . ?
H20E C20B H20F 109.5 . . ?
C22A C21 Si1 122.0(9) . . ?
C22B C21 Si1 125.7(13) . . ?
C22A C21 H21A 106.8 . . ?
Si1 C21 H21A 106.8 . . ?
C22A C21 H21B 106.8 . . ?
Si1 C21 H21B 106.8 . . ?
H21A C21 H21B 106.7 . . ?
C22B C21 H21C 105.9 . . ?
Si1 C21 H21C 105.9 . . ?
C22B C21 H21D 105.9 . . ?
Si1 C21 H21D 105.9 . . ?
H21C C21 H21D 106.2 . . ?
C21 C22A C23A 112.8(14) . . ?
C21 C22A C24A 106.6(12) . . ?
C23A C22A C24A 115.6(14) . . ?
C21 C22A H22A 107.1 . . ?
C23A C22A H22A 107.1 . . ?
C24A C22A H22A 107.1 . . ?
C22A C23A H23A 109.5 . . ?
C22A C23A H23B 109.5 . . ?
H23A C23A H23B 109.5 . . ?
C22A C23A H23C 109.5 . . ?
H23A C23A H23C 109.5 . . ?
H23B C23A H23C 109.5 . . ?
C22A C24A H24A 109.5 . . ?
C22A C24A H24B 109.5 . . ?
H24A C24A H24B 109.5 . . ?
C22A C24A H24C 109.5 . . ?
H24A C24A H24C 109.5 . . ?
H24B C24A H24C 109.5 . . ?
C21 C22B C23B 117(2) . . ?
C21 C22B C24B 98.5(19) . . ?
C23B C22B C24B 109(2) . . ?
C21 C22B H22B 110.6 . . ?
C23B C22B H22B 110.6 . . ?
C24B C22B H22B 110.6 . . ?
C22B C23B H23D 109.5 . . ?
C22B C23B H23E 109.5 . . ?
H23D C23B H23E 109.5 . . ?
C22B C23B H23F 109.5 . . ?
H23D C23B H23F 109.5 . . ?
H23E C23B H23F 109.5 . . ?
C22B C24B H24D 109.5 . . ?
C22B C24B H24E 109.5 . . ?
H24D C24B H24E 109.5 . . ?
C22B C24B H24F 109.5 . . ?
H24D C24B H24F 109.5 . . ?
H24E C24B H24F 109.5 . . ?
C26 C25 Si3 119.5(6) . . ?
C26 C25 H25A 107.4 . . ?
Si3 C25 H25A 107.4 . . ?
C26 C25 H25B 107.4 . . ?
Si3 C25 H25B 107.4 . . ?
H25A C25 H25B 107 . . ?
C28B C26 C25 118.6(10) . . ?
C28B C26 C27 99.6(11) . . ?
C25 C26 C27 109.5(8) . . ?
C25 C26 C28A 112.4(9) . . ?
C27 C26 C28A 117.6(10) . . ?
C25 C26 H26A 105.4 . . ?
C27 C26 H26A 105.4 . . ?
C28A C26 H26A 105.4 . . ?
C28B C26 H26B 109.5 . . ?
C25 C26 H26B 109.5 . . ?
C27 C26 H26B 109.5 . . ?
C26 C27 H27A 109.5 . . ?
C26 C27 H27B 109.5 . . ?
H27A C27 H27B 109.5 . . ?
C26 C27 H27C 109.5 . . ?
H27A C27 H27C 109.5 . . ?
H27B C27 H27C 109.5 . . ?
C26 C28A H28A 109.5 . . ?
C26 C28A H28B 109.5 . . ?
H28A C28A H28B 109.5 . . ?
C26 C28A H28C 109.5 . . ?
H28A C28A H28C 109.5 . . ?
H28B C28A H28C 109.5 . . ?
C26 C28B H28D 109.5 . . ?
C26 C28B H28E 109.5 . . ?
H28D C28B H28E 109.5 . . ?
C26 C28B H28F 109.5 . . ?
H28D C28B H28F 109.5 . . ?
H28E C28B H28F 109.5 . . ?
C30B C29 O3 119.4(11) . . ?
C31A C29 O3 115.5(11) . . ?
C31A C29 C30A 124.9(13) . . ?
O3 C29 C30A 110.3(9) . . ?
C30B C29 C31B 117.8(14) . . ?
O3 C29 C31B 109.4(9) . . ?
C31A C29 H29A 100.2 . . ?
O3 C29 H29A 100.2 . . ?
C30A C29 H29A 100.2 . . ?
C30B C29 H29B 102.4 . . ?
O3 C29 H29B 102.4 . . ?
C31B C29 H29B 102.4 . . ?
C29 C30A H30A 109.5 . . ?
C29 C30A H30B 109.5 . . ?
H30A C30A H30B 109.5 . . ?
C29 C30A H30C 109.5 . . ?
H30A C30A H30C 109.5 . . ?
H30B C30A H30C 109.5 . . ?
C29 C31A H31A 109.5 . . ?
C29 C31A H31B 109.5 . . ?
H31A C31A H31B 109.5 . . ?
C29 C31A H31C 109.5 . . ?
H31A C31A H31C 109.5 . . ?
H31B C31A H31C 109.5 . . ?
C29 C30B H30D 109.5 . . ?
C29 C30B H30E 109.5 . . ?
H30D C30B H30E 109.5 . . ?
C29 C30B H30F 109.5 . . ?
H30D C30B H30F 109.5 . . ?
H30E C30B H30F 109.5 . . ?
C29 C31B H31D 109.5 . . ?
C29 C31B H31E 109.5 . . ?
H31D C31B H31E 109.5 . . ?
C29 C31B H31F 109.5 . . ?
H31D C31B H31F 109.5 . . ?
H31E C31B H31F 109.5 . . ?
C33 C32 O7 110.8(7) . . ?
C33 C32 C34 111.8(8) . . ?
O7 C32 C34 109.0(7) . . ?
C33 C32 H32 108.4 . . ?
O7 C32 H32 108.4 . . ?
C34 C32 H32 108.4 . . ?
C32 C33 H33A 109.5 . . ?
C32 C33 H33B 109.5 . . ?
H33A C33 H33B 109.5 . . ?
C32 C33 H33C 109.5 . . ?
H33A C33 H33C 109.5 . . ?
H33B C33 H33C 109.5 . . ?
C32 C34 H34A 109.5 . . ?
C32 C34 H34B 109.5 . . ?
H34A C34 H34B 109.5 . . ?
C32 C34 H34C 109.5 . . ?
H34A C34 H34C 109.5 . . ?
H34B C34 H34C 109.5 . . ?

loop_
_geom_bond_atom_site_label_1
_geom_bond_atom_site_label_2
_geom_bond_distance
_geom_bond_site_symmetry_2
_geom_bond_publ_flag
Hf1 O5 1.967(5) . ?
Hf1 O9 1.973(5) . ?
Hf1 O1 1.993(5) . ?
Hf1 O3 2.136(5) . ?
Hf1 O3 2.141(5) 5_666 ?
Hf1 O7 2.257(5) . ?
Hf1 Hf1 3.4489(7) 5_666 ?
Si1 O5 1.609(5) . ?
Si1 O12 1.622(6) . ?
Si1 O10 1.625(5) . ?
Si1 C21 1.857(9) . ?
Si2 O12 1.616(6) . ?
Si2 O2 1.625(6) . ?
Si2 O13 1.629(6) . ?
Si2 C13 1.842(8) . ?
Si3 O9 1.601(5) . ?
Si3 O2 1.617(5) . ?
Si3 O14 1.622(5) . ?
Si3 C25 1.836(7) . ?
Si4 O1 1.617(5) . ?
Si4 O11 1.620(6) . ?
Si4 O6 1.621(6) . ?
Si4 C1 1.843(7) . ?
Si5 O10 1.614(5) . ?
Si5 O6 1.622(6) . ?
Si5 O8 1.625(6) . ?
Si5 C17 1.823(9) . ?
Si6 O4 1.603(5) . ?
Si6 O13 1.609(6) . ?
Si6 O8 1.626(6) . ?
Si6 C9 1.848(9) . ?
Si7 O11 1.607(6) . ?
Si7 O14 1.620(5) . ?
Si7 O4 1.633(5) . ?
Si7 C5 1.836(8) . ?
O3 C29 1.450(9) . ?
O7 C32 1.460(9) . ?
O7 H7D 0.94(2) . ?
C1 C2 1.527(11) . ?
C1 H1A 0.99 . ?
C1 H1B 0.99 . ?
C2 C4 1.504(11) . ?
C2 C3 1.569(14) . ?
C2 H2A 1 . ?
C3 H3A 0.98 . ?
C3 H3B 0.98 . ?
C3 H3C 0.98 . ?
C4 H4A 0.98 . ?
C4 H4B 0.98 . ?
C4 H4C 0.98 . ?
C5 C6 1.564(12) . ?
C5 H5A 0.99 . ?
C5 H5B 0.99 . ?
C6 C8 1.496(14) . ?
C6 C7 1.550(14) . ?
C6 H6 1 . ?
C7 H7A 0.98 . ?
C7 H7B 0.98 . ?
C7 H7C 0.98 . ?
C8 H8A 0.98 . ?
C8 H8B 0.98 . ?
C8 H8C 0.98 . ?
C9 C10B 1.528(17) . ?
C9 C10A 1.593(16) . ?
C9 H9A 0.99 . ?
C9 H9B 0.99 . ?
C9 H9C 0.99 . ?
C9 H9D 0.99 . ?
C10A C11A 1.496(18) . ?
C10A C12A 1.515(16) . ?
C10A H10A 1 . ?
C11A H11A 0.98 . ?
C11A H11B 0.98 . ?
C11A H11C 0.98 . ?
C12A H12A 0.98 . ?
C12A H12B 0.98 . ?
C12A H12C 0.98 . ?
C10B C11B 1.519(18) . ?
C10B C12B 1.532(17) . ?
C10B H10B 1 . ?
C11B H11D 0.98 . ?
C11B H11E 0.98 . ?
C11B H11F 0.98 . ?
C12B H12D 0.98 . ?
C12B H12E 0.98 . ?
C12B H12F 0.98 . ?
C13 C14A 1.487(16) . ?
C13 C14B 1.534(17) . ?
C13 H13A 0.99 . ?
C13 H13B 0.99 . ?
C13 H13C 0.99 . ?
C13 H13D 0.99 . ?
C14A C15A 1.486(17) . ?
C14A C16A 1.543(18) . ?
C14A H14A 1 . ?
C15A H15A 0.98 . ?
C15A H15B 0.98 . ?
C15A H15C 0.98 . ?
C16A H16A 0.98 . ?
C16A H16B 0.98 . ?
C16A H16C 0.98 . ?
C14B C16B 1.523(17) . ?
C14B C15B 1.533(18) . ?
C14B H14B 1 . ?
C15B H15D 0.98 . ?
C15B H15E 0.98 . ?
C15B H15F 0.98 . ?
C16B H16D 0.98 . ?
C16B H16E 0.98 . ?
C16B H16F 0.98 . ?
C17 C18A 1.502(16) . ?
C17 C18B 1.510(17) . ?
C17 H17A 0.99 . ?
C17 H17B 0.99 . ?
C17 H17C 0.99 . ?
C17 H17D 0.99 . ?
C18A C20A 1.518(17) . ?
C18A C19A 1.519(16) . ?
C18A H18A 1 . ?
C19A H19A 0.98 . ?
C19A H19B 0.98 . ?
C19A H19C 0.98 . ?
C20A H20A 0.98 . ?
C20A H20B 0.98 . ?
C20A H20C 0.98 . ?
C18B C19B 1.509(17) . ?
C18B C20B 1.567(18) . ?
C18B H18B 1 . ?
C19B H19D 0.98 . ?
C19B H19E 0.98 . ?
C19B H19F 0.98 . ?
C20B H20D 0.98 . ?
C20B H20E 0.98 . ?
C20B H20F 0.98 . ?
C21 C22A 1.445(14) . ?
C21 C22B 1.450(17) . ?
C21 H21A 0.99 . ?
C21 H21B 0.99 . ?
C21 H21C 0.99 . ?
C21 H21D 0.99 . ?
C22A C23A 1.524(15) . ?
C22A C24A 1.546(15) . ?
C22A H22A 1 . ?
C23A H23A 0.98 . ?
C23A H23B 0.98 . ?
C23A H23C 0.98 . ?
C24A H24A 0.98 . ?
C24A H24B 0.98 . ?
C24A H24C 0.98 . ?
C22B C23B 1.520(18) . ?
C22B C24B 1.524(19) . ?
C22B H22B 1 . ?
C23B H23D 0.98 . ?
C23B H23E 0.98 . ?
C23B H23F 0.98 . ?
C24B H24D 0.98 . ?
C24B H24E 0.98 . ?
C24B H24F 0.98 . ?
C25 C26 1.530(10) . ?
C25 H25A 0.99 . ?
C25 H25B 0.99 . ?
C26 C28B 1.456(15) . ?
C26 C27 1.538(13) . ?
C26 C28A 1.542(14) . ?
C26 H26A 1 . ?
C26 H26B 1 . ?
C27 H27A 0.98 . ?
C27 H27B 0.98 . ?
C27 H27C 0.98 . ?
C28A H28A 0.98 . ?
C28A H28B 0.98 . ?
C28A H28C 0.98 . ?
C28B H28D 0.98 . ?
C28B H28E 0.98 . ?
C28B H28F 0.98 . ?
C29 C30B 1.409(15) . ?
C29 C31A 1.437(15) . ?
C29 C30A 1.540(14) . ?
C29 C31B 1.544(15) . ?
C29 H29A 1 . ?
C29 H29B 1 . ?
C30A H30A 0.98 . ?
C30A H30B 0.98 . ?
C30A H30C 0.98 . ?
C31A H31A 0.98 . ?
C31A H31B 0.98 . ?
C31A H31C 0.98 . ?
C30B H30D 0.98 . ?
C30B H30E 0.98 . ?
C30B H30F 0.98 . ?
C31B H31D 0.98 . ?
C31B H31E 0.98 . ?
C31B H31F 0.98 . ?
C32 C33 1.441(11) . ?
C32 C34 1.530(12) . ?
C32 H32 1 . ?
C33 H33A 0.98 . ?
C33 H33B 0.98 . ?
C33 H33C 0.98 . ?
C34 H34A 0.98 . ?
C34 H34B 0.98 . ?
C34 H34C 0.98 . ?

loop_
_geom_hbond_atom_site_label_D
_geom_hbond_atom_site_label_H
_geom_hbond_atom_site_label_A
_geom_hbond_distance_DH
_geom_hbond_distance_HA
_geom_hbond_distance_DA
_geom_hbond_angle_DHA
_geom_hbond_site_symmetry_A
_geom_hbond_publ_flag
O7 H7D O1 0.94(2) 2.27(6) 2.984(7) 132(6) 5_666 yes
